data_9017599
loop_
_publ_author_name
'Bindi, L.'
'Voudouris, P.'
'Spry, P. G.'

_publ_section_title
;
 Structural role of tellurium in the minerals of the pearceite-polybasite group
;
_journal_name_full 'Mineralogical Magazine'
_journal_page_first 419
_journal_page_last 428
_journal_volume 77
_journal_year 2013
_chemical_compound_source 'Cycladic Blueschist Unit, Kallianou deposit, Evia Island, Greece'
_chemical_formula_sum 'Ag14.46 As0.42 Cu1.54 S9.67 Sb1.58 Te1.33'
_chemical_name_mineral Polybasite
_space_group_IT_number 164
_space_group_name_Hall '-P 3 2"'
_space_group_name_H-M_alt 'P -3 m 1'
_symmetry_space_group_name_H-M 'P -3 m 1'
_cell_angle_alpha 90
_cell_angle_beta 90
_cell_angle_gamma 120
_cell_length_a 7.6122
_cell_length_b 7.6122
_cell_length_c 12.0954
_cell_formula_units_Z 1
_cell_volume 606.976
_database_code_amcsd 0019922
_exptl_crystal_density_diffrn 6.460
_cod_data_source_file inputs/fixed/downloads/18/18505.cif
_cod_data_source_block 18505
_cod_original_formula_sum 'Ag14.46 Cu1.54 (Sb1.58 As.42) S9.67 Te1.33'
_cod_database_code 9017599

loop_
_space_group_symop_operation_xyz
x,y,z
-y,-x,z
y,-x+y,-z
-x,-x+y,-z
-x+y,-x,z
-x+y,y,z
-x,-y,-z
y,x,-z
-y,x-y,z
x,x-y,z
x-y,x,-z
x-y,-y,-z

loop_
_atom_site_aniso_label
_atom_site_aniso_U_11
_atom_site_aniso_U_22
_atom_site_aniso_U_33
_atom_site_aniso_U_12
_atom_site_aniso_U_13
_atom_site_aniso_U_23
Ag1 0.06000 0.05050 0.05200 0.02970 0.00320 0.00160
Ag2 0.09500 0.05100 0.08000 0.05200 0.05000 0.02500
Cu2 0.09500 0.05100 0.08000 0.05200 0.05000 0.02500
Ag3 0.21000 0.03900 0.05500 -0.02000 -0.04800 0.00500
Ag4 0.08000 0.28900 0.07000 0.06700 0.00500 -0.02300
Sb 0.02440 0.02440 0.02180 0.01220 0.00000 0.00000
As 0.02440 0.02440 0.02180 0.01220 0.00000 0.00000
Cu 0.03940 0.03940 0.01760 0.01970 0.00000 0.00000
S1 0.03690 0.03690 0.02040 0.01850 0.00000 0.00000
Te1 0.03690 0.03690 0.02040 0.01850 0.00000 0.00000
S2 0.02180 0.03930 0.04980 0.01090 -0.00390 -0.00190
S3 0.08800 0.08800 0.05200 0.07600 0.00000 0.00000
Te3 0.08800 0.08800 0.05200 0.07600 0.00000 0.00000
S4 0.04620 0.04620 0.04890 0.02310 0.00000 0.00000
Te4 0.04620 0.04620 0.04890 0.02310 0.00000 0.00000

loop_
_atom_site_label
_atom_site_fract_x
_atom_site_fract_y
_atom_site_fract_z
_atom_site_occupancy
_atom_site_U_iso_or_equiv
Ag1 0.28560 0.14280 0.38950 0.68000 0.05430
Ag2 0.35000 0.17500 0.36240 0.23000 0.06800
Cu2 0.35000 0.17500 0.36240 0.09000 0.06800
Ag3 0.24500 0.36440 0.11940 0.29400 0.09400
Ag4 0.35200 0.31400 0.11830 0.45600 0.08700
Sb 0.33333 0.66667 0.40556 0.79000 0.02360
As 0.33333 0.66667 0.40556 0.21000 0.02360
Cu 0.00000 0.00000 0.00000 1.00000 0.03220
S1 0.00000 0.00000 0.18200 0.91000 0.03140
Te1 0.00000 0.00000 0.18200 0.09000 0.03140
S2 0.01470 0.50738 0.30760 1.00000 0.03950
S3 0.00000 0.00000 0.50000 0.83000 0.08800
Te3 0.00000 0.00000 0.50000 0.17000 0.08800
S4 0.66667 0.33333 0.01810 0.51000 0.04900
Te4 0.66667 0.33333 0.01810 0.49000 0.04900

loop_
_cod_related_entry_id
_cod_related_entry_database
_cod_related_entry_code
1 AMCSD 0019922
